data_7158084
loop_
_publ_author_name
'Lee, Kyu Ree'
'Jung, Da Jung'
'Ahn, Subin'
'Kim, Ji Won'
'Lee, Sang-Gi'

_publ_section_title
;
 Catalyst-controlled divergent transformations of
 <i>N</i>-sulfonyl-1,2,3-triazoles into isoquinolin-3-ones and
 2-aminoindanones.
;
_journal_issue 23
_journal_name_full 'Organic &amp; biomolecular chemistry'
_journal_page_first 5093
_journal_page_last 5097
_journal_paper_doi 10.1039/d1ob00708d
_journal_volume 19
_journal_year 2021
_chemical_formula_moiety 'C18 H17 N O3 S'
_chemical_formula_sum 'C18 H17 N O3 S'
_chemical_formula_weight 327.39
_chemical_name_common 160628No1
_chemical_name_systematic 160628No1
_space_group_IT_number 2
_space_group_name_Hall '-P 1'
_space_group_name_H-M_alt 'P -1'
_symmetry_cell_setting triclinic
_symmetry_space_group_name_Hall '-P 1'
_symmetry_space_group_name_H-M 'P -1'
_atom_sites_solution_hydrogens geom
_atom_sites_solution_primary direct
_atom_sites_solution_secondary difmap
_audit_creation_method SHELXTL
_audit_update_record
;
2018-09-27 deposited with the CCDC.	2021-05-18 downloaded from the CCDC.
;
_cell_angle_alpha 106.868(2)
_cell_angle_beta 106.256(2)
_cell_angle_gamma 99.042(2)
_cell_formula_units_Z 2
_cell_length_a 8.3301(5)
_cell_length_b 10.1313(5)
_cell_length_c 10.5314(6)
_cell_measurement_reflns_used 9888
_cell_measurement_temperature 223(2)
_cell_measurement_theta_max 28.29
_cell_measurement_theta_min 2.64
_cell_volume 788.58(8)
_computing_cell_refinement 'Bruker SAINT'
_computing_data_collection 'Bruker APEX2'
_computing_data_reduction 'Bruker SAINT'
_computing_molecular_graphics 'Bruker SHELXTL'
_computing_publication_material 'Bruker SHELXTL'
_computing_structure_refinement 'Bruker SHELXTL'
_computing_structure_solution 'Bruker SHELXTL'
_diffrn_ambient_temperature 223(2)
_diffrn_measured_fraction_theta_full 1.000
_diffrn_measured_fraction_theta_max 1.000
_diffrn_measurement_device_type 'PHOTON 100 CMOS'
_diffrn_measurement_method '\f and \w scans'
_diffrn_radiation_monochromator graphite
_diffrn_radiation_source 'fine-focus sealed tube'
_diffrn_radiation_type MoK\a
_diffrn_radiation_wavelength 0.71073
_diffrn_reflns_av_R_equivalents 0.0268
_diffrn_reflns_av_sigmaI/netI 0.0133
_diffrn_reflns_limit_h_max 11
_diffrn_reflns_limit_h_min -11
_diffrn_reflns_limit_k_max 13
_diffrn_reflns_limit_k_min -13
_diffrn_reflns_limit_l_max 14
_diffrn_reflns_limit_l_min -14
_diffrn_reflns_number 33101
_diffrn_reflns_theta_full 28.34
_diffrn_reflns_theta_max 28.34
_diffrn_reflns_theta_min 2.15
_exptl_absorpt_coefficient_mu 0.220
_exptl_absorpt_correction_T_max 0.7457
_exptl_absorpt_correction_T_min 0.7041
_exptl_absorpt_correction_type multi-scan
_exptl_absorpt_process_details 'Bruker SADABS'
_exptl_crystal_colour colourless
_exptl_crystal_density_diffrn 1.379
_exptl_crystal_density_method 'not measured'
_exptl_crystal_description Block
_exptl_crystal_F_000 344
_exptl_crystal_size_max 0.19
_exptl_crystal_size_mid 0.15
_exptl_crystal_size_min 0.10
_refine_diff_density_max 0.394
_refine_diff_density_min -0.227
_refine_diff_density_rms 0.054
_refine_ls_extinction_method none
_refine_ls_goodness_of_fit_ref 1.048
_refine_ls_hydrogen_treatment constr
_refine_ls_matrix_type full
_refine_ls_number_parameters 209
_refine_ls_number_reflns 3937
_refine_ls_number_restraints 0
_refine_ls_restrained_S_all 1.048
_refine_ls_R_factor_all 0.0458
_refine_ls_R_factor_gt 0.0389
_refine_ls_shift/su_max 0.001
_refine_ls_shift/su_mean 0.000
_refine_ls_structure_factor_coef Fsqd
_refine_ls_weighting_details 'calc w=1/[\s^2^(Fo^2^)+(0.0582P)^2^+0.3016P] where P=(Fo^2^+2Fc^2^)/3'
_refine_ls_weighting_scheme calc
_refine_ls_wR_factor_gt 0.1055
_refine_ls_wR_factor_ref 0.1112
_reflns_number_gt 3438
_reflns_number_total 3937
_reflns_threshold_expression >2sigma(I)
_cod_data_source_file d1ob00708d2.cif
_cod_data_source_block No1
_cod_depositor_comments
;
The following automatic conversions were performed:

data item '_exptl_absorpt_correction_type' value 'Multi-scan' was
changed to 'multi-scan' in accordance with the
/home/data/users/saulius/crontab/automatic-downloads/rss-feeds/RSC/lib/dictionaries/cif_core.dic
dictionary named 'cif_core.dic' version 2.4.2 last updated on
2011-04-26.

data item '_symmetry_cell_setting' value 'Triclinic' was changed to
'triclinic' in accordance with the
/home/data/users/saulius/crontab/automatic-downloads/rss-feeds/RSC/lib/dictionaries/cif_core.dic
dictionary named 'cif_core.dic' version 2.4.2 last updated on
2011-04-26.

Automatic conversion script
Id: cif_fix_values 7556 2019-12-06 15:28:31Z antanas 

 Adding full bibliography for 7158083--7158084.cif.
;
_cod_original_sg_symbol_H-M P-1
_cod_database_code 7158084

loop_
_symmetry_equiv_pos_as_xyz
'x, y, z'
'-x, -y, -z'

loop_
_atom_site_label
_atom_site_type_symbol
_atom_site_fract_x
_atom_site_fract_y
_atom_site_fract_z
_atom_site_U_iso_or_equiv
_atom_site_adp_type
_atom_site_occupancy
_atom_site_symmetry_multiplicity
_atom_site_calc_flag
_atom_site_refinement_flags
_atom_site_disorder_assembly
_atom_site_disorder_group
O1 O -0.08088(14) 0.37594(12) 0.55578(12) 0.0392(2) Uani 1 1 d . . .
C1 C 0.03022(17) 0.33007(14) 0.51786(15) 0.0296(3) Uani 1 1 d . . .
C2 C 0.01549(18) 0.27507(16) 0.36401(15) 0.0331(3) Uani 1 1 d . . .
H2A H -0.0429 0.1728 0.3231 0.040 Uiso 1 1 calc R . .
H2B H -0.0568 0.3237 0.3130 0.040 Uiso 1 1 calc R . .
C3 C 0.18727(18) 0.29680(14) 0.34214(14) 0.0289(3) Uani 1 1 d . . .
C4 C 0.2071(2) 0.32709(16) 0.22566(15) 0.0365(3) Uani 1 1 d . . .
H4 H 0.1111 0.3330 0.1569 0.044 Uiso 1 1 calc R . .
C5 C 0.3688(2) 0.34842(17) 0.21129(17) 0.0428(4) Uani 1 1 d . . .
H5 H 0.3817 0.3675 0.1320 0.051 Uiso 1 1 calc R . .
C6 C 0.5111(2) 0.34176(17) 0.31294(18) 0.0415(4) Uani 1 1 d . . .
H6 H 0.6205 0.3574 0.3032 0.050 Uiso 1 1 calc R . .
C7 C 0.49227(19) 0.31197(16) 0.42946(16) 0.0349(3) Uani 1 1 d . . .
H7 H 0.5889 0.3077 0.4989 0.042 Uiso 1 1 calc R . .
C8 C 0.32972(18) 0.28840(14) 0.44294(14) 0.0285(3) Uani 1 1 d . . .
C9 C 0.30518(18) 0.24998(15) 0.56594(14) 0.0297(3) Uani 1 1 d . . .
H9 H 0.4176 0.2855 0.6447 0.036 Uiso 1 1 calc R . .
C10 C 0.2437(2) 0.08953(17) 0.52631(17) 0.0393(3) Uani 1 1 d . . .
H10 H 0.1321 0.0429 0.4597 0.047 Uiso 1 1 calc R . .
C11 C 0.3339(3) 0.0126(2) 0.5776(3) 0.0605(5) Uani 1 1 d . . .
H11A H 0.4460 0.0556 0.6445 0.073 Uiso 1 1 calc R . .
H11B H 0.2875 -0.0865 0.5482 0.073 Uiso 1 1 calc R . .
N1 N 0.17859(15) 0.32175(13) 0.61348(12) 0.0294(2) Uani 1 1 d . . .
S1 S 0.21046(4) 0.38704(4) 0.78804(3) 0.03171(11) Uani 1 1 d . . .
O2 O 0.20001(15) 0.53143(11) 0.82348(12) 0.0420(3) Uani 1 1 d . . .
O3 O 0.36667(14) 0.35490(14) 0.85401(11) 0.0442(3) Uani 1 1 d . . .
C12 C 0.03985(19) 0.28661(15) 0.81576(14) 0.0312(3) Uani 1 1 d . . .
C13 C -0.0975(2) 0.34267(17) 0.83209(17) 0.0377(3) Uani 1 1 d . . .
H13 H -0.1066 0.4292 0.8183 0.045 Uiso 1 1 calc R . .
C14 C -0.2216(2) 0.26933(18) 0.86914(17) 0.0422(4) Uani 1 1 d . . .
H14 H -0.3143 0.3074 0.8818 0.051 Uiso 1 1 calc R . .
C15 C -0.2108(2) 0.14072(18) 0.88774(16) 0.0440(4) Uani 1 1 d . . .
C16 C -0.0746(2) 0.08468(17) 0.86618(17) 0.0451(4) Uani 1 1 d . . .
H16 H -0.0689 -0.0043 0.8749 0.054 Uiso 1 1 calc R . .
C17 C 0.0527(2) 0.15727(16) 0.83206(16) 0.0385(3) Uani 1 1 d . . .
H17 H 0.1459 0.1197 0.8202 0.046 Uiso 1 1 calc R . .
C18 C -0.3415(3) 0.0654(3) 0.9349(2) 0.0684(6) Uani 1 1 d . . .
H18A H -0.4270 0.1189 0.9440 0.103 Uiso 1 1 calc R . .
H18B H -0.2831 0.0585 1.0255 0.103 Uiso 1 1 calc R . .
H18C H -0.3984 -0.0297 0.8656 0.103 Uiso 1 1 calc R . .

loop_
_atom_site_aniso_label
_atom_site_aniso_U_11
_atom_site_aniso_U_22
_atom_site_aniso_U_33
_atom_site_aniso_U_23
_atom_site_aniso_U_13
_atom_site_aniso_U_12
O1 0.0320(5) 0.0508(6) 0.0435(6) 0.0196(5) 0.0192(5) 0.0170(5)
C1 0.0263(6) 0.0310(6) 0.0323(7) 0.0120(5) 0.0109(5) 0.0062(5)
C2 0.0292(7) 0.0381(7) 0.0296(7) 0.0105(6) 0.0083(5) 0.0086(5)
C3 0.0332(7) 0.0254(6) 0.0280(6) 0.0083(5) 0.0120(5) 0.0072(5)
C4 0.0483(8) 0.0329(7) 0.0303(7) 0.0128(6) 0.0144(6) 0.0114(6)
C5 0.0599(10) 0.0389(8) 0.0400(8) 0.0182(7) 0.0291(8) 0.0110(7)
C6 0.0446(8) 0.0386(8) 0.0509(9) 0.0167(7) 0.0304(7) 0.0093(6)
C7 0.0332(7) 0.0349(7) 0.0410(8) 0.0139(6) 0.0181(6) 0.0105(6)
C8 0.0313(6) 0.0270(6) 0.0304(6) 0.0102(5) 0.0147(5) 0.0087(5)
C9 0.0286(6) 0.0360(7) 0.0295(6) 0.0140(5) 0.0129(5) 0.0127(5)
C10 0.0436(8) 0.0382(8) 0.0426(8) 0.0175(7) 0.0205(7) 0.0120(6)
C11 0.0623(12) 0.0481(10) 0.0841(15) 0.0343(10) 0.0284(11) 0.0227(9)
N1 0.0283(5) 0.0367(6) 0.0265(5) 0.0114(5) 0.0128(4) 0.0105(5)
S1 0.03219(19) 0.03502(19) 0.02700(17) 0.00928(13) 0.01301(13) 0.00420(13)
O2 0.0533(7) 0.0309(5) 0.0406(6) 0.0071(4) 0.0248(5) 0.0018(5)
O3 0.0353(6) 0.0644(8) 0.0305(5) 0.0167(5) 0.0095(4) 0.0100(5)
C12 0.0367(7) 0.0313(7) 0.0273(6) 0.0102(5) 0.0155(5) 0.0058(5)
C13 0.0418(8) 0.0354(7) 0.0423(8) 0.0154(6) 0.0218(7) 0.0108(6)
C14 0.0381(8) 0.0478(9) 0.0415(8) 0.0124(7) 0.0209(7) 0.0062(7)
C15 0.0493(9) 0.0441(9) 0.0314(7) 0.0107(6) 0.0161(7) -0.0068(7)
C16 0.0662(11) 0.0333(8) 0.0367(8) 0.0146(6) 0.0211(8) 0.0052(7)
C17 0.0507(9) 0.0352(7) 0.0343(7) 0.0138(6) 0.0191(7) 0.0131(6)
C18 0.0683(13) 0.0745(14) 0.0616(12) 0.0304(11) 0.0308(11) -0.0112(11)

loop_
_atom_type_symbol
_atom_type_description
_atom_type_scat_dispersion_real
_atom_type_scat_dispersion_imag
_atom_type_scat_source
C C 0.0033 0.0016 'International Tables Vol C Tables 4.2.6.8 and 6.1.1.4'
H H 0.0000 0.0000 'International Tables Vol C Tables 4.2.6.8 and 6.1.1.4'
N N 0.0061 0.0033 'International Tables Vol C Tables 4.2.6.8 and 6.1.1.4'
O O 0.0106 0.0060 'International Tables Vol C Tables 4.2.6.8 and 6.1.1.4'
S S 0.1246 0.1234 'International Tables Vol C Tables 4.2.6.8 and 6.1.1.4'

loop_
_geom_angle_atom_site_label_1
_geom_angle_atom_site_label_2
_geom_angle_atom_site_label_3
_geom_angle
_geom_angle_site_symmetry_1
_geom_angle_site_symmetry_3
_geom_angle_publ_flag
O1 C1 N1 121.77(13) . . ?
O1 C1 C2 122.58(13) . . ?
N1 C1 C2 115.64(11) . . ?
C3 C2 C1 113.58(11) . . ?
C3 C2 H2A 108.8 . . ?
C1 C2 H2A 108.8 . . ?
C3 C2 H2B 108.8 . . ?
C1 C2 H2B 108.8 . . ?
H2A C2 H2B 107.7 . . ?
C8 C3 C4 119.57(13) . . ?
C8 C3 C2 118.36(12) . . ?
C4 C3 C2 122.06(13) . . ?
C5 C4 C3 119.91(14) . . ?
C5 C4 H4 120.0 . . ?
C3 C4 H4 120.0 . . ?
C6 C5 C4 120.37(14) . . ?
C6 C5 H5 119.8 . . ?
C4 C5 H5 119.8 . . ?
C5 C6 C7 120.02(14) . . ?
C5 C6 H6 120.0 . . ?
C7 C6 H6 120.0 . . ?
C6 C7 C8 119.68(14) . . ?
C6 C7 H7 120.2 . . ?
C8 C7 H7 120.2 . . ?
C3 C8 C7 120.43(13) . . ?
C3 C8 C9 119.05(12) . . ?
C7 C8 C9 120.50(13) . . ?
N1 C9 C8 109.03(11) . . ?
N1 C9 C10 110.43(12) . . ?
C8 C9 C10 111.44(12) . . ?
N1 C9 H9 108.6 . . ?
C8 C9 H9 108.6 . . ?
C10 C9 H9 108.6 . . ?
C11 C10 C9 124.58(17) . . ?
C11 C10 H10 117.7 . . ?
C9 C10 H10 117.7 . . ?
C10 C11 H11A 120.0 . . ?
C10 C11 H11B 120.0 . . ?
H11A C11 H11B 120.0 . . ?
C1 N1 C9 121.82(11) . . ?
C1 N1 S1 119.02(9) . . ?
C9 N1 S1 119.08(9) . . ?
O2 S1 O3 119.86(8) . . ?
O2 S1 N1 108.01(6) . . ?
O3 S1 N1 104.51(6) . . ?
O2 S1 C12 108.66(7) . . ?
O3 S1 C12 108.02(7) . . ?
N1 S1 C12 107.09(6) . . ?
C13 C12 C17 121.21(14) . . ?
C13 C12 S1 119.71(11) . . ?
C17 C12 S1 118.88(12) . . ?
C12 C13 C14 119.07(14) . . ?
C12 C13 H13 120.5 . . ?
C14 C13 H13 120.5 . . ?
C15 C14 C13 120.88(15) . . ?
C15 C14 H14 119.6 . . ?
C13 C14 H14 119.6 . . ?
C14 C15 C16 118.81(14) . . ?
C14 C15 C18 120.46(18) . . ?
C16 C15 C18 120.70(18) . . ?
C17 C16 C15 121.35(15) . . ?
C17 C16 H16 119.3 . . ?
C15 C16 H16 119.3 . . ?
C16 C17 C12 118.62(15) . . ?
C16 C17 H17 120.7 . . ?
C12 C17 H17 120.7 . . ?
C15 C18 H18A 109.5 . . ?
C15 C18 H18B 109.5 . . ?
H18A C18 H18B 109.5 . . ?
C15 C18 H18C 109.5 . . ?
H18A C18 H18C 109.5 . . ?
H18B C18 H18C 109.5 . . ?

loop_
_geom_bond_atom_site_label_1
_geom_bond_atom_site_label_2
_geom_bond_distance
_geom_bond_site_symmetry_2
_geom_bond_publ_flag
O1 C1 1.2109(17) . ?
C1 N1 1.3907(17) . ?
C1 C2 1.5146(19) . ?
C2 C3 1.5046(19) . ?
C2 H2A 0.9800 . ?
C2 H2B 0.9800 . ?
C3 C8 1.3861(19) . ?
C3 C4 1.3937(19) . ?
C4 C5 1.388(2) . ?
C4 H4 0.9400 . ?
C5 C6 1.382(2) . ?
C5 H5 0.9400 . ?
C6 C7 1.389(2) . ?
C6 H6 0.9400 . ?
C7 C8 1.3916(19) . ?
C7 H7 0.9400 . ?
C8 C9 1.5124(18) . ?
C9 N1 1.4888(17) . ?
C9 C10 1.518(2) . ?
C9 H9 0.9900 . ?
C10 C11 1.290(2) . ?
C10 H10 0.9400 . ?
C11 H11A 0.9400 . ?
C11 H11B 0.9400 . ?
N1 S1 1.6892(12) . ?
S1 O2 1.4241(12) . ?
S1 O3 1.4284(12) . ?
S1 C12 1.7580(14) . ?
C12 C13 1.386(2) . ?
C12 C17 1.386(2) . ?
C13 C14 1.388(2) . ?
C13 H13 0.9400 . ?
C14 C15 1.385(2) . ?
C14 H14 0.9400 . ?
C15 C16 1.390(3) . ?
C15 C18 1.509(2) . ?
C16 C17 1.384(2) . ?
C16 H16 0.9400 . ?
C17 H17 0.9400 . ?
C18 H18A 0.9700 . ?
C18 H18B 0.9700 . ?
C18 H18C 0.9700 . ?

loop_
_geom_torsion_atom_site_label_1
_geom_torsion_atom_site_label_2
_geom_torsion_atom_site_label_3
_geom_torsion_atom_site_label_4
_geom_torsion
_geom_torsion_site_symmetry_1
_geom_torsion_site_symmetry_2
_geom_torsion_site_symmetry_3
_geom_torsion_site_symmetry_4
_geom_torsion_publ_flag
O1 C1 C2 C3 149.15(14) . . . . ?
N1 C1 C2 C3 -32.21(17) . . . . ?
C1 C2 C3 C8 33.70(18) . . . . ?
C1 C2 C3 C4 -145.26(13) . . . . ?
C8 C3 C4 C5 0.1(2) . . . . ?
C2 C3 C4 C5 179.01(14) . . . . ?
C3 C4 C5 C6 -0.9(2) . . . . ?
C4 C5 C6 C7 0.7(2) . . . . ?
C5 C6 C7 C8 0.2(2) . . . . ?
C4 C3 C8 C7 0.9(2) . . . . ?
C2 C3 C8 C7 -178.07(13) . . . . ?
C4 C3 C8 C9 -177.71(13) . . . . ?
C2 C3 C8 C9 3.30(18) . . . . ?
C6 C7 C8 C3 -1.1(2) . . . . ?
C6 C7 C8 C9 177.54(13) . . . . ?
C3 C8 C9 N1 -39.14(16) . . . . ?
C7 C8 C9 N1 142.24(13) . . . . ?
C3 C8 C9 C10 83.01(15) . . . . ?
C7 C8 C9 C10 -95.61(16) . . . . ?
N1 C9 C10 C11 -125.90(18) . . . . ?
C8 C9 C10 C11 112.76(19) . . . . ?
O1 C1 N1 C9 172.71(13) . . . . ?
C2 C1 N1 C9 -5.95(18) . . . . ?
O1 C1 N1 S1 -3.94(19) . . . . ?
C2 C1 N1 S1 177.40(9) . . . . ?
C8 C9 N1 C1 41.04(17) . . . . ?
C10 C9 N1 C1 -81.71(15) . . . . ?
C8 C9 N1 S1 -142.31(10) . . . . ?
C10 C9 N1 S1 94.94(13) . . . . ?
C1 N1 S1 O2 -54.33(12) . . . . ?
C9 N1 S1 O2 128.92(10) . . . . ?
C1 N1 S1 O3 177.00(11) . . . . ?
C9 N1 S1 O3 0.25(12) . . . . ?
C1 N1 S1 C12 62.54(12) . . . . ?
C9 N1 S1 C12 -114.20(11) . . . . ?
O2 S1 C12 C13 15.09(14) . . . . ?
O3 S1 C12 C13 146.58(12) . . . . ?
N1 S1 C12 C13 -101.35(13) . . . . ?
O2 S1 C12 C17 -159.81(12) . . . . ?
O3 S1 C12 C17 -28.32(14) . . . . ?
N1 S1 C12 C17 83.75(13) . . . . ?
C17 C12 C13 C14 1.7(2) . . . . ?
S1 C12 C13 C14 -173.04(12) . . . . ?
C12 C13 C14 C15 -0.9(2) . . . . ?
C13 C14 C15 C16 -1.1(2) . . . . ?
C13 C14 C15 C18 177.02(17) . . . . ?
C14 C15 C16 C17 2.5(2) . . . . ?
C18 C15 C16 C17 -175.65(16) . . . . ?
C15 C16 C17 C12 -1.7(2) . . . . ?
C13 C12 C17 C16 -0.4(2) . . . . ?
S1 C12 C17 C16 174.40(12) . . . . ?
